data_4118297
loop_
_publ_author_name
'Sven O. Sylvester'
'Jacqueline M. Cole'
'Paul G. Waddell'

_publ_section_title
;
 Photoconversion Bonding Mechanism in Ruthenium Sulfur Dioxide Linkage
 Photoisomers Revealed by in Situ Diffraction
;
_journal_name_full 'Journal of the American Chemical Society'
_journal_page_first 11860
_journal_page_last 11863
_journal_paper_doi 10.1021/ja303943q
_journal_volume 134
_journal_year 2012
_chemical_formula_moiety 'C5 H19 Cl2 N5 O3 Ru1 S1'
_chemical_formula_sum 'C5 H19 Cl2 N5 O3 Ru S'
_chemical_formula_weight 401.28
_chemical_name_systematic
;
 ?
;
_space_group_IT_number 62
_symmetry_cell_setting orthorhombic
_symmetry_space_group_name_Hall '-P 2n 2a'
_symmetry_space_group_name_H-M 'P m c n'
_atom_sites_solution_hydrogens geom
_atom_sites_solution_primary direct
_atom_sites_solution_secondary difmap
_audit_creation_date 2012-04-22T14:31:02-00:00
_audit_creation_method 'WinGX routine CIF_UPDATE'
_cell_angle_alpha 90
_cell_angle_beta 90
_cell_angle_gamma 90
_cell_formula_units_Z 4
_cell_length_a 7.032(7)
_cell_length_b 9.795(9)
_cell_length_c 21.58(2)
_cell_measurement_reflns_used 5485
_cell_measurement_temperature 100(2)
_cell_measurement_theta_max 32.8
_cell_measurement_theta_min 2.1
_cell_volume 1486(2)
_computing_cell_refinement
;
        CrystalClear-SM Expert 2.0 r4 (Rigaku, 2009)
;
_computing_data_collection
;
        CrystalClear-SM Expert 2.0 r4 (Rigaku, 2009)
;
_computing_data_reduction
;
        CrystalClear-SM Expert 2.0 r4 (Rigaku, 2009)
;
_computing_molecular_graphics 'Ortep-3 for Windows (Farrugia, 1997)'
_computing_publication_material 'WinGX publication routines (Farrugia, 1999)'
_computing_structure_refinement 'SHELXL-97 (Sheldrick, 2008)'
_diffrn_ambient_temperature 100(2)
_diffrn_detector_area_resol_mean 28.5714
_diffrn_measured_fraction_theta_full 0.974
_diffrn_measured_fraction_theta_max 0.905
_diffrn_measurement_device_type
;
        Rigaku Saturn724+ (2x2 bin mode)
;
_diffrn_measurement_method 'profile data from \w-scans'
_diffrn_radiation_monochromator graphite
_diffrn_radiation_type MoK\a
_diffrn_radiation_wavelength 0.71073
_diffrn_reflns_av_R_equivalents 0.1608
_diffrn_reflns_av_unetI/netI 0.152
_diffrn_reflns_limit_h_max 9
_diffrn_reflns_limit_h_min -6
_diffrn_reflns_limit_k_max 14
_diffrn_reflns_limit_k_min -6
_diffrn_reflns_limit_l_max 32
_diffrn_reflns_limit_l_min -32
_diffrn_reflns_number 6898
_diffrn_reflns_theta_full 27.5
_diffrn_reflns_theta_max 32.81
_diffrn_reflns_theta_min 3.46
_diffrn_source 'Sealed Tube'
_exptl_absorpt_coefficient_mu 1.559
_exptl_absorpt_correction_T_max 1
_exptl_absorpt_correction_T_min 0.258
_exptl_absorpt_correction_type multi-scan
_exptl_crystal_colour Colorless
_exptl_crystal_density_diffrn 1.793
_exptl_crystal_description Prism
_exptl_crystal_F_000 808
_exptl_crystal_size_max 0.2
_exptl_crystal_size_mid 0.2
_exptl_crystal_size_min 0.2
_refine_diff_density_max 1.521
_refine_diff_density_min -1.79
_refine_diff_density_rms 0.165
_refine_ls_extinction_method none
_refine_ls_goodness_of_fit_ref 0.875
_refine_ls_hydrogen_treatment constr
_refine_ls_matrix_type full
_refine_ls_number_parameters 113
_refine_ls_number_reflns 2675
_refine_ls_number_restraints 7
_refine_ls_restrained_S_all 0.874
_refine_ls_R_factor_all 0.1401
_refine_ls_R_factor_gt 0.0816
_refine_ls_shift/su_max 1.388
_refine_ls_shift/su_mean 0.101
_refine_ls_structure_factor_coef Fsqd
_refine_ls_weighting_details 'calc w=1/[\s^2^(Fo^2^)+(0.0782P)^2^+0.0000P] where P=(Fo^2^+2Fc^2^)/3'
_refine_ls_weighting_scheme calc
_refine_ls_wR_factor_ref 0.2344
_reflns_number_gt 884
_reflns_number_total 2675
_reflns_threshold_expression >2\s(I)
_cod_data_source_file ja303943q_si_001_4.cif
_cod_data_source_block pyr-1b-120K-run-3
_cod_original_cell_volume 1487(2)
_cod_original_sg_symbol_Hall P222
_cod_database_code 4118297

loop_
_symmetry_equiv_pos_as_xyz
'x, y, z'
'-x+1/2, -y+1/2, z+1/2'
'x+1/2, -y, -z'
'-x, y+1/2, -z+1/2'
'-x, -y, -z'
'x-1/2, y-1/2, -z-1/2'
'-x-1/2, y, z'
'x, -y-1/2, z-1/2'

loop_
_atom_site_label
_atom_site_fract_x
_atom_site_fract_y
_atom_site_fract_z
_atom_site_U_iso_or_equiv
_atom_site_adp_type
_atom_site_calc_flag
_atom_site_refinement_flags
_atom_site_occupancy
_atom_site_disorder_assembly
_atom_site_disorder_group
_atom_site_type_symbol
Ru1 0.25 0.21036(9) 0.91428(4) 0.0532(3) Uani d S 1 . . Ru
Cl1 -0.25 0.2222(2) 1.02911(12) 0.0562(6) Uani d S 1 . . Cl
Cl2 -0.25 0.1532(2) 0.80274(11) 0.0507(5) Uani d S 1 . . Cl
C1 0.25 0.2790(9) 0.7767(5) 0.051(2) Uani d S 1 . . C
H1 0.25 0.3708 0.791 0.061 Uiso calc SR 1 A . H
O3 -0.25 0.4048(6) 1.1517(3) 0.0608(18) Uani d S 1 . . O
N2 0.4732(7) 0.0620(6) 0.9223(2) 0.0571(15) Uani d . 1 A . n
H2A 0.547 0.0823 0.9557 0.086 Uiso calc R 1 . . H
H2B 0.5457 0.0633 0.8874 0.086 Uiso calc R 1 . . H
H2C 0.4216 -0.0225 0.9272 0.086 Uiso calc R 1 . . H
N5 0.25 0.1763(7) 0.8197(4) 0.0494(18) Uani d S 1 A . n
N1 0.4725(8) 0.3540(5) 0.8996(2) 0.0569(14) Uani d . 1 A . n
H1A 0.537 0.3672 0.9357 0.085 Uiso calc R 1 . . H
H1B 0.4221 0.4346 0.8866 0.085 Uiso calc R 1 . . H
H1C 0.5535 0.3215 0.8702 0.085 Uiso calc R 1 . . H
C4 0.25 0.0173(13) 0.7341(6) 0.082(4) Uani d S 1 A . C
H4 0.25 -0.0747 0.7203 0.098 Uiso calc SR 1 . . H
C3 0.25 0.1237(13) 0.6928(5) 0.076(3) Uani d S 1 . . C
H3 0.25 0.1067 0.6495 0.092 Uiso calc SR 1 A . H
C5 0.25 0.0492(10) 0.7972(5) 0.061(3) Uani d S 1 . . C
H5 0.25 -0.0242 0.8259 0.073 Uiso calc SR 1 A . H
C2 0.25 0.2563(11) 0.7151(5) 0.063(3) Uani d S 1 A . C
H2 0.25 0.3311 0.6871 0.075 Uiso calc SR 1 . . H
S1 0.25 0.2710(7) 1.0114(3) 0.056(2) Uiso d SP 0.473(11) A 1 S
O1 0.25 0.1689(17) 1.0612(8) 0.065(3) Uiso d SPU 0.473(11) A 1 O
O2 0.25 0.424(12) 1.027(5) 0.061(4) Uiso d SPU 0.473(11) A 1 O
S1A 0.25 0.2912(9) 1.0516(5) 0.055(3) Uiso d SP 0.316(10) A 2 S
O1A 0.25 0.182(6) 1.0015(18) 0.066(3) Uiso d SPU 0.316(10) A 2 O
O2A 0.25 0.426(17) 1.040(7) 0.061(4) Uiso d SPU 0.316(10) A 2 O
S1B 0.168(2) 0.3390(17) 1.0127(7) 0.036(4) Uiso d P 0.105(5) . 3 S
O2B 0.155(6) 0.426(6) 1.030(3) 0.061(5) Uiso d PU 0.105(5) . 3 O
O1B 0.25 0.177(8) 1.013(3) 0.066(3) Uiso d SPU 0.210(10) . 3 O

loop_
_atom_site_aniso_label
_atom_site_aniso_U_11
_atom_site_aniso_U_22
_atom_site_aniso_U_33
_atom_site_aniso_U_12
_atom_site_aniso_U_13
_atom_site_aniso_U_23
Ru1 0.0648(6) 0.0490(5) 0.0458(5) 0 0 0.0140(3)
Cl1 0.0825(17) 0.0405(12) 0.0455(13) 0 0 0.0000(9)
Cl2 0.0658(13) 0.0409(11) 0.0454(12) 0 0 0.0028(10)
C1 0.057(5) 0.035(5) 0.060(6) 0 0 -0.003(4)
O3 0.082(4) 0.043(4) 0.057(4) 0 0 0.001(3)
N2 0.065(3) 0.050(3) 0.057(4) 0.005(3) 0.001(3) 0.021(3)
N5 0.061(4) 0.031(4) 0.056(5) 0 0 0.003(3)
N1 0.077(4) 0.046(3) 0.048(3) -0.012(3) -0.007(3) 0.002(3)
C4 0.097(8) 0.066(8) 0.082(9) 0 0 -0.032(7)
C3 0.098(8) 0.078(8) 0.054(7) 0 0 -0.023(6)
C5 0.063(5) 0.038(5) 0.081(8) 0 0 -0.003(5)
C2 0.092(8) 0.054(6) 0.042(6) 0 0 -0.004(5)

loop_
_atom_type_symbol
_atom_type_description
_atom_type_scat_dispersion_real
_atom_type_scat_dispersion_imag
_atom_type_scat_source
C C 0.0033 0.0016 'International Tables Vol C Tables 4.2.6.8 and 6.1.1.4'
H H 0 0 'International Tables Vol C Tables 4.2.6.8 and 6.1.1.4'
Cl Cl 0.1484 0.1585 'International Tables Vol C Tables 4.2.6.8 and 6.1.1.4'
N N 0.0061 0.0033 'International Tables Vol C Tables 4.2.6.8 and 6.1.1.4'
O O 0.0106 0.006 'International Tables Vol C Tables 4.2.6.8 and 6.1.1.4'
Ru Ru -1.2594 0.8363 'International Tables Vol C Tables 4.2.6.8 and 6.1.1.4'
S S 0.1246 0.1234 'International Tables Vol C Tables 4.2.6.8 and 6.1.1.4'

loop_
_geom_angle_atom_site_label_1
_geom_angle_atom_site_label_2
_geom_angle_atom_site_label_3
_geom_angle
_geom_angle_site_symmetry_1
_geom_angle_site_symmetry_3
O1A Ru1 N5 162.5(17) . .
O1A Ru1 N1 104.0(11) . .
N5 Ru1 N1 87.68(19) . .
O1A Ru1 N1 104.0(11) . 7_655
N5 Ru1 N1 87.68(18) . 7_655
N1 Ru1 N1 94.7(3) . 7_655
O1A Ru1 N2 79.8(11) . 7_655
N5 Ru1 N2 88.31(19) . 7_655
N1 Ru1 N2 176.0(2) . 7_655
N1 Ru1 N2 85.5(2) 7_655 7_655
O1A Ru1 N2 79.8(11) . .
N5 Ru1 N2 88.31(19) . .
N1 Ru1 N2 85.5(2) . .
N1 Ru1 N2 176.0(2) 7_655 .
N2 Ru1 N2 94.0(3) 7_655 .
O1A Ru1 O1B 0(4) . .
N5 Ru1 O1B 162(2) . .
N1 Ru1 O1B 104.3(15) . .
N1 Ru1 O1B 104.3(15) 7_655 .
N2 Ru1 O1B 79.5(15) 7_655 .
N2 Ru1 O1B 79.5(15) . .
O1A Ru1 S1 24.1(17) . .
N5 Ru1 S1 173.5(3) . .
N1 Ru1 S1 87.89(19) . .
N1 Ru1 S1 87.89(18) 7_655 .
N2 Ru1 S1 96.14(18) 7_655 .
N2 Ru1 S1 96.14(18) . .
O1B Ru1 S1 25(2) . .
O1A Ru1 S1B 40.7(16) . 7_655
N5 Ru1 S1B 155.1(4) . 7_655
N1 Ru1 S1B 68.3(4) . 7_655
N1 Ru1 S1B 87.9(3) 7_655 7_655
N2 Ru1 S1B 115.8(4) 7_655 7_655
N2 Ru1 S1B 95.9(3) . 7_655
O1B Ru1 S1B 41(2) . 7_655
S1 Ru1 S1B 19.7(3) . 7_655
O1A Ru1 S1B 40.7(16) . .
N5 Ru1 S1B 155.1(4) . .
N1 Ru1 S1B 87.9(3) . .
N1 Ru1 S1B 68.3(4) 7_655 .
N2 Ru1 S1B 95.9(3) 7_655 .
N2 Ru1 S1B 115.8(4) . .
O1B Ru1 S1B 41(2) . .
S1 Ru1 S1B 19.7(3) . .
S1B Ru1 S1B 26.2(7) 7_655 .
C2 C1 N5 123.2(9) . .
C2 C1 H1 118.5 . .
N5 C1 H1 118.4 . .
Ru1 N2 H2A 109.5 . .
Ru1 N2 H2B 109.5 . .
H2A N2 H2B 109.5 . .
Ru1 N2 H2C 109.5 . .
H2A N2 H2C 109.5 . .
H2B N2 H2C 109.5 . .
C5 N5 C1 116.0(9) . .
C5 N5 Ru1 120.6(7) . .
C1 N5 Ru1 123.4(6) . .
Ru1 N1 H1A 109.5 . .
Ru1 N1 H1B 109.5 . .
H1A N1 H1B 109.5 . .
Ru1 N1 H1C 109.5 . .
H1A N1 H1C 109.5 . .
H1B N1 H1C 109.5 . .
C3 C4 C5 117.6(11) . .
C3 C4 H4 121.1 . .
C5 C4 H4 121.3 . .
C4 C3 C2 119.2(10) . .
C4 C3 H3 120.4 . .
C2 C3 H3 120.4 . .
N5 C5 C4 124.2(11) . .
N5 C5 H5 117.9 . .
C4 C5 H5 117.9 . .
C1 C2 C3 119.8(10) . .
C1 C2 H2 120.1 . .
C3 C2 H2 120.1 . .
O1 S1 O2 121(4) . .
O1 S1 Ru1 121.3(9) . .
O2 S1 Ru1 118(4) . .
O2A S1A O1A 123(7) . .
S1A O1A Ru1 127(3) . .
O2B S1B S1B 96(3) . 7_655
O2B S1B O2B 59(5) . 7_655
S1B S1B O2B 37(2) 7_655 7_655
O2B S1B O1B 153(4) . .
S1B S1B O1B 70.1(11) 7_655 .
O2B S1B O1B 104(2) 7_655 .
O2B S1B Ru1 144(4) . .
S1B S1B Ru1 76.9(3) 7_655 .
O2B S1B Ru1 107(2) 7_655 .
O1B S1B Ru1 57(2) . .
S1B O2B O2B 84(3) . 7_655
S1B O2B S1B 47(3) . 7_655
O2B O2B S1B 37(2) 7_655 7_655
S1B O1B S1B 40(2) 7_655 .
S1B O1B Ru1 82(3) 7_655 .
S1B O1B Ru1 82(3) . .

loop_
_geom_bond_atom_site_label_1
_geom_bond_atom_site_label_2
_geom_bond_site_symmetry_2
_geom_bond_distance
Ru1 O1A . 1.90(4)
Ru1 N5 . 2.069(8)
Ru1 N1 . 2.128(5)
Ru1 N1 7_655 2.128(5)
Ru1 N2 7_655 2.146(5)
Ru1 N2 . 2.146(5)
Ru1 O1B . 2.15(6)
Ru1 S1 . 2.178(8)
Ru1 S1B 7_655 2.536(16)
Ru1 S1B . 2.536(16)
C1 C2 . 1.348(14)
C1 N5 . 1.368(11)
C1 H1 . 0.95
N2 H2A . 0.91
N2 H2B . 0.91
N2 H2C . 0.91
N5 C5 . 1.336(11)
N1 H1A . 0.91
N1 H1B . 0.91
N1 H1C . 0.91
C4 C3 . 1.370(15)
C4 C5 . 1.396(14)
C4 H4 . 0.95
C3 C2 . 1.385(14)
C3 H3 . 0.95
C5 H5 . 0.95
C2 H2 . 0.95
S1 O1 . 1.468(19)
S1 O2 . 1.54(11)
S1A O2A . 1.34(17)
S1A O1A . 1.52(5)
S1B O2B . 0.94(6)
S1B S1B 7_655 1.15(3)
S1B O2B 7_655 1.55(5)
S1B O1B . 1.69(8)
O2B O2B 7_655 1.34(9)
O2B S1B 7_655 1.55(5)
O1B S1B 7_655 1.69(8)

loop_
_geom_torsion_atom_site_label_1
_geom_torsion_atom_site_label_2
_geom_torsion_atom_site_label_3
_geom_torsion_atom_site_label_4
_geom_torsion
_geom_torsion_site_symmetry_1
_geom_torsion_site_symmetry_4
C2 C1 N5 C5 0.000(5) . .
C2 C1 N5 Ru1 180.000(3) . .
O1A Ru1 N5 C5 0.000(7) . .
N1 Ru1 N5 C5 132.62(15) . .
N1 Ru1 N5 C5 -132.62(15) 7_655 .
N2 Ru1 N5 C5 -47.04(15) 7_655 .
N2 Ru1 N5 C5 47.04(15) . .
O1B Ru1 N5 C5 0.000(6) . .
S1 Ru1 N5 C5 180.000(12) . .
S1B Ru1 N5 C5 147.5(8) 7_655 .
S1B Ru1 N5 C5 -147.5(8) . .
O1A Ru1 N5 C1 180.000(5) . .
N1 Ru1 N5 C1 -47.38(15) . .
N1 Ru1 N5 C1 47.38(15) 7_655 .
N2 Ru1 N5 C1 132.96(15) 7_655 .
N2 Ru1 N5 C1 -132.96(15) . .
O1B Ru1 N5 C1 180.000(5) . .
S1 Ru1 N5 C1 0.000(14) . .
S1B Ru1 N5 C1 -32.5(8) 7_655 .
S1B Ru1 N5 C1 32.5(8) . .
C5 C4 C3 C2 0.000(6) . .
C1 N5 C5 C4 0.000(6) . .
Ru1 N5 C5 C4 180.000(4) . .
C3 C4 C5 N5 0.000(6) . .
N5 C1 C2 C3 0.000(7) . .
C4 C3 C2 C1 0.000(5) . .
O1A Ru1 S1 O1 0.000(8) . .
N5 Ru1 S1 O1 180.000(17) . .
N1 Ru1 S1 O1 -132.63(15) . .
N1 Ru1 S1 O1 132.63(15) 7_655 .
N2 Ru1 S1 O1 47.37(15) 7_655 .
N2 Ru1 S1 O1 -47.37(15) . .
O1B Ru1 S1 O1 0.000(8) . .
S1B Ru1 S1 O1 -137.8(10) 7_655 .
S1B Ru1 S1 O1 137.8(10) . .
O1A Ru1 S1 O2 180.00(5) . .
N5 Ru1 S1 O2 0.00(5) . .
N1 Ru1 S1 O2 47.37(16) . .
N1 Ru1 S1 O2 -47.37(16) 7_655 .
N2 Ru1 S1 O2 -132.63(16) 7_655 .
N2 Ru1 S1 O2 132.63(16) . .
O1B Ru1 S1 O2 180.00(5) . .
S1B Ru1 S1 O2 42.2(10) 7_655 .
S1B Ru1 S1 O2 -42.2(10) . .
O2A S1A O1A Ru1 0.00(3) . .
N5 Ru1 O1A S1A 180.00(4) . .
N1 Ru1 O1A S1A 49.3(4) . .
N1 Ru1 O1A S1A -49.3(4) 7_655 .
N2 Ru1 O1A S1A -132.0(3) 7_655 .
N2 Ru1 O1A S1A 132.0(3) . .
O1B Ru1 O1A S1A 180(2) . .
S1 Ru1 O1A S1A 0.00(2) . .
S1B Ru1 O1A S1A 20.3(8) 7_655 .
S1B Ru1 O1A S1A -20.3(8) . .
O1A Ru1 S1B O2B 156(6) . .
N5 Ru1 S1B O2B -38(6) . .
N1 Ru1 S1B O2B 42(6) . .
N1 Ru1 S1B O2B -54(6) 7_655 .
N2 Ru1 S1B O2B -137(6) 7_655 .
N2 Ru1 S1B O2B 125(6) . .
O1B Ru1 S1B O2B 156(6) . .
S1 Ru1 S1B O2B 131(6) . .
S1B Ru1 S1B O2B 82(6) 7_655 .
O1A Ru1 S1B S1B 74.3(10) . 7_655
N5 Ru1 S1B S1B -120.1(8) . 7_655
N1 Ru1 S1B S1B -40.17(17) . 7_655
N1 Ru1 S1B S1B -136.05(19) 7_655 7_655
N2 Ru1 S1B S1B 141.19(19) 7_655 7_655
N2 Ru1 S1B S1B 43.8(2) . 7_655
O1B Ru1 S1B S1B 74.6(12) . 7_655
S1 Ru1 S1B S1B 49.5(10) . 7_655
O1A Ru1 S1B O2B 96(3) . 7_655
N5 Ru1 S1B O2B -99(2) . 7_655
N1 Ru1 S1B O2B -19(2) . 7_655
N1 Ru1 S1B O2B -115(2) 7_655 7_655
N2 Ru1 S1B O2B 163(2) 7_655 7_655
N2 Ru1 S1B O2B 65(2) . 7_655
O1B Ru1 S1B O2B 96(3) . 7_655
S1 Ru1 S1B O2B 71(2) . 7_655
S1B Ru1 S1B O2B 21(2) 7_655 7_655
O1A Ru1 S1B O1B 0(2) . .
N5 Ru1 S1B O1B 165.4(13) . .
N1 Ru1 S1B O1B -114.7(13) . .
N1 Ru1 S1B O1B 149.4(13) 7_655 .
N2 Ru1 S1B O1B 66.6(13) 7_655 .
N2 Ru1 S1B O1B -30.7(13) . .
S1 Ru1 S1B O1B -25.1(14) . .
S1B Ru1 S1B O1B -74.6(13) 7_655 .
S1B S1B O2B O2B 0.000(11) 7_655 7_655
O1B S1B O2B O2B 57(8) . 7_655
Ru1 S1B O2B O2B -76(5) . 7_655
O2B S1B O2B S1B 0.00(3) 7_655 7_655
O1B S1B O2B S1B 57(7) . 7_655
Ru1 S1B O2B S1B -76(5) . 7_655
O2B S1B O1B S1B -62(8) . 7_655
O2B S1B O1B S1B -14(3) 7_655 7_655
Ru1 S1B O1B S1B 87.0(9) . 7_655
O2B S1B O1B Ru1 -149(8) . .
S1B S1B O1B Ru1 -87.0(9) 7_655 .
O2B S1B O1B Ru1 -101(2) 7_655 .
O1A Ru1 O1B S1B -20(4) . 7_655
N5 Ru1 O1B S1B 159.8(11) . 7_655
N1 Ru1 O1B S1B 29.2(14) . 7_655
N1 Ru1 O1B S1B -69.5(7) 7_655 7_655
N2 Ru1 O1B S1B -152.1(13) 7_655 7_655
N2 Ru1 O1B S1B 111.8(8) . 7_655
S1 Ru1 O1B S1B -20.2(11) . 7_655
S1B Ru1 O1B S1B -40(2) . 7_655
O1A Ru1 O1B S1B 20(3) . .
N5 Ru1 O1B S1B -159.8(11) . .
N1 Ru1 O1B S1B 69.5(7) . .
N1 Ru1 O1B S1B -29.2(14) 7_655 .
N2 Ru1 O1B S1B -111.8(8) 7_655 .
N2 Ru1 O1B S1B 152.1(13) . .
S1 Ru1 O1B S1B 20.2(11) . .
S1B Ru1 O1B S1B 40(2) 7_655 .
